data_4117436
loop_
_publ_author_name
'Jean-Fran\,cois Brazeau'
'Suyan Zhang'
'Ignacio Colomer'
'Britton K. Corkey'
'F. Dean Toste'

_publ_section_title
;
 Enantioselective Cyclizations of Silyloxyenynes Catalyzed by Cationic
 Metal Phosphine Complexes
;
_journal_name_full 'Journal of the American Chemical Society'
_journal_page_first 2742
_journal_page_last 2749
_journal_paper_doi 10.1021/ja210388g
_journal_volume 134
_journal_year 2012
_chemical_absolute_configuration ad
_chemical_formula_sum 'C17 H17 N O7'
_chemical_formula_weight 347.32
_chemical_name_common JFB-03-045
_chemical_name_systematic
;
 toste40
;
_space_group.centring_type P

_space_group_IT_number 4
_space_group.IT_number 4

_symmetry_cell_setting monoclinic
_symmetry_space_group_name_Hall 'P 2yb'
_symmetry_space_group_name_H-M 'P 1 21 1'
_atom_sites_solution_hydrogens geom
_atom_sites_solution_primary direct
_atom_sites_solution_secondary difmap
_audit_creation_method SHELXL-97
_cell_angle_alpha 90.00
_cell_angle_beta 107.090(3)
_cell_angle_gamma 90.00
_cell_formula_units_Z 2
_cell_length_a 9.3322(8)
_cell_length_b 7.1038(6)
_cell_length_c 12.7222(11)
_cell_measurement_reflns_used 9890
_cell_measurement_temperature 100(2)
_cell_measurement_theta_max 67.67
_cell_measurement_theta_min 3.63
_cell_volume 806.17(12)
_computing_cell_refinement 'Bruker SAINT'
_computing_data_collection 'Bruker APEX2'
_computing_data_reduction 'Bruker SAINT'
_computing_molecular_graphics ORTEP-32
_computing_publication_material WinGX
_computing_structure_refinement SHELXL-97
_computing_structure_solution SIR-2008
_diffrn_ambient_temperature 100(2)
_diffrn_detector_area_resol_mean 8.366
_diffrn_measured_fraction_theta_full 0.988
_diffrn_measured_fraction_theta_max 0.984
_diffrn_measurement_device_type 'Bruker APEX-II CCD'
_diffrn_measurement_method 'phi and omega scans'
_diffrn_radiation_monochromator 'HELIOS multilayer mirrors'
_diffrn_radiation_source 'microfocus rotating anode'
_diffrn_radiation_type CuK\a
_diffrn_radiation_wavelength 1.54178
_diffrn_reflns_av_R_equivalents 0.0147
_diffrn_reflns_av_sigmaI/netI 0.0124
_diffrn_reflns_limit_h_max 11
_diffrn_reflns_limit_h_min -11
_diffrn_reflns_limit_k_max 8
_diffrn_reflns_limit_k_min -7
_diffrn_reflns_limit_l_max 15
_diffrn_reflns_limit_l_min -15
_diffrn_reflns_number 12448
_diffrn_reflns_theta_full 67.00
_diffrn_reflns_theta_max 67.87
_diffrn_reflns_theta_min 3.63
_exptl_absorpt_coefficient_mu 0.953
_exptl_absorpt_correction_T_max 0.9629
_exptl_absorpt_correction_T_min 0.9107
_exptl_absorpt_correction_type multi-scan
_exptl_absorpt_process_details SADABS
_exptl_crystal_colour colorless
_exptl_crystal_density_diffrn 1.431
_exptl_crystal_description plate
_exptl_crystal_F_000 364
_exptl_crystal_size_max 0.10
_exptl_crystal_size_mid 0.08
_exptl_crystal_size_min 0.04
_refine_diff_density_max 0.216
_refine_diff_density_min -0.160
_refine_diff_density_rms 0.036
_refine_ls_abs_structure_details 'Flack H D (1983), Acta Cryst. A39, 876-881'
_refine_ls_abs_structure_Flack 0.04(14)
_refine_ls_extinction_method none
_refine_ls_goodness_of_fit_ref 1.057
_refine_ls_hydrogen_treatment constr
_refine_ls_matrix_type full
_refine_ls_number_parameters 229
_refine_ls_number_reflns 2707
_refine_ls_number_restraints 1
_refine_ls_restrained_S_all 1.056
_refine_ls_R_factor_all 0.0304
_refine_ls_R_factor_gt 0.0302
_refine_ls_shift/su_max 0.000
_refine_ls_shift/su_mean 0.000
_refine_ls_structure_factor_coef Fsqd
_refine_ls_weighting_details 'calc w=1/[\s^2^(Fo^2^)+(0.0574P)^2^+0.1559P] where P=(Fo^2^+2Fc^2^)/3'
_refine_ls_weighting_scheme calc
_refine_ls_wR_factor_gt 0.0830
_refine_ls_wR_factor_ref 0.0832
_reflns_number_gt 2686
_reflns_number_total 2707
_reflns_threshold_expression >2sigma(I)
_cod_data_source_file ja210388g_si_004.cif
_cod_data_source_block toste40
_cod_depositor_comments
;
The following automatic conversions were performed:

'_space_group.centring_type' value 'primitive' was replaced with the
value 'P' as specified in the replacement file
'/home/antanas/src/cod-tools/trunk/data/replacement-values/replacement_values.lst'.

Automatic conversion script
Id: cif_fix_values 5642 2017-10-24 12:04:52Z antanas 
;
_cod_database_code 4117436

loop_
_symmetry_equiv_pos_as_xyz
'x, y, z'
'-x, y+1/2, -z'

loop_
_atom_site_label
_atom_site_type_symbol
_atom_site_fract_x
_atom_site_fract_y
_atom_site_fract_z
_atom_site_U_iso_or_equiv
_atom_site_adp_type
_atom_site_occupancy
_atom_site_symmetry_multiplicity
_atom_site_calc_flag
_atom_site_refinement_flags
C1 C 1.05229(17) 0.9907(2) 0.05282(13) 0.0253(3) Uani 1 1 d .
C2 C 1.12232(16) 1.0226(2) 0.16373(13) 0.0264(3) Uani 1 1 d .
H2 H 1.2264 1.0502 0.1894 0.032 Uiso 1 1 calc R
C3 C 1.03752(17) 1.0133(2) 0.23548(12) 0.0259(3) Uani 1 1 d .
H3 H 1.0829 1.0361 0.3116 0.031 Uiso 1 1 calc R
C4 C 0.88407(16) 0.9702(2) 0.19685(12) 0.0241(3) Uani 1 1 d .
C5 C 0.81634(17) 0.9461(3) 0.08500(13) 0.0271(4) Uani 1 1 d .
H5 H 0.7117 0.9225 0.0585 0.032 Uiso 1 1 calc R
C6 C 0.90051(17) 0.9562(3) 0.01174(13) 0.0283(4) Uani 1 1 d .
H6 H 0.8548 0.9398 -0.0649 0.034 Uiso 1 1 calc R
C7 C 0.79938(16) 0.9509(2) 0.27998(12) 0.0230(3) Uani 1 1 d .
C8 C 0.62881(16) 0.9256(3) 0.24165(12) 0.0229(3) Uani 1 1 d .
H8 H 0.5950 0.8576 0.1698 0.027 Uiso 1 1 calc R
C9 C 0.57027(17) 0.8289(2) 0.33029(12) 0.0246(3) Uani 1 1 d .
C10 C 0.53095(18) 0.9938(3) 0.39661(13) 0.0308(4) Uani 1 1 d .
H10A H 0.4375 0.9678 0.4159 0.037 Uiso 1 1 calc R
H10B H 0.6132 1.0178 0.4648 0.037 Uiso 1 1 calc R
C11 C 0.51122(17) 1.1550(3) 0.31946(13) 0.0294(4) Uani 1 1 d .
H11 H 0.4669 1.2707 0.3307 0.035 Uiso 1 1 calc R
C12 C 0.56093(17) 1.1234(2) 0.23330(13) 0.0268(4) Uani 1 1 d .
C13 C 0.56599(18) 1.2562(3) 0.14377(14) 0.0315(4) Uani 1 1 d .
H13A H 0.5047 1.3671 0.1463 0.047 Uiso 1 1 calc R
H13B H 0.5268 1.1935 0.0724 0.047 Uiso 1 1 calc R
H13C H 0.6698 1.2953 0.1537 0.047 Uiso 1 1 calc R
C14 C 0.68192(16) 0.6903(3) 0.40281(12) 0.0259(3) Uani 1 1 d .
C15 C 0.84808(19) 0.4423(3) 0.39776(15) 0.0360(4) Uani 1 1 d .
H15A H 0.9315 0.5110 0.4480 0.054 Uiso 1 1 calc R
H15B H 0.8847 0.3717 0.3447 0.054 Uiso 1 1 calc R
H15C H 0.8051 0.3548 0.4398 0.054 Uiso 1 1 calc R
C16 C 0.42842(17) 0.7155(2) 0.27222(13) 0.0246(3) Uani 1 1 d .
C17 C 0.22505(19) 0.5492(3) 0.30301(15) 0.0379(4) Uani 1 1 d .
H17A H 0.1523 0.6290 0.2507 0.057 Uiso 1 1 calc R
H17B H 0.1852 0.5141 0.3635 0.057 Uiso 1 1 calc R
H17C H 0.2436 0.4353 0.2656 0.057 Uiso 1 1 calc R
N1 N 1.14348(14) 0.9925(2) -0.02423(11) 0.0277(3) Uani 1 1 d .
O1 O 1.27535(12) 1.0357(2) 0.01156(10) 0.0351(3) Uani 1 1 d .
O2 O 1.08131(13) 0.9500(2) -0.12028(9) 0.0376(3) Uani 1 1 d .
O3 O 0.86509(12) 0.96389(18) 0.37700(9) 0.0296(3) Uani 1 1 d .
O4 O 0.71623(12) 0.6831(2) 0.50135(9) 0.0319(3) Uani 1 1 d .
O5 O 0.73411(12) 0.57462(18) 0.33974(9) 0.0286(3) Uani 1 1 d .
O6 O 0.38082(12) 0.68649(19) 0.17594(9) 0.0294(3) Uani 1 1 d .
O7 O 0.36423(12) 0.6516(2) 0.34641(9) 0.0367(3) Uani 1 1 d .

loop_
_atom_site_aniso_label
_atom_site_aniso_U_11
_atom_site_aniso_U_22
_atom_site_aniso_U_33
_atom_site_aniso_U_23
_atom_site_aniso_U_13
_atom_site_aniso_U_12
C1 0.0250(7) 0.0226(9) 0.0307(7) 0.0012(6) 0.0119(6) 0.0029(6)
C2 0.0188(7) 0.0262(9) 0.0333(8) 0.0007(7) 0.0062(6) 0.0012(6)
C3 0.0243(7) 0.0272(9) 0.0250(7) 0.0006(6) 0.0053(6) 0.0035(6)
C4 0.0224(7) 0.0218(9) 0.0288(7) 0.0002(6) 0.0082(6) 0.0024(6)
C5 0.0213(7) 0.0303(10) 0.0290(8) -0.0013(7) 0.0064(6) 0.0000(6)
C6 0.0256(8) 0.0329(10) 0.0262(7) -0.0028(7) 0.0074(6) -0.0010(7)
C7 0.0245(7) 0.0176(8) 0.0262(7) 0.0003(6) 0.0064(6) 0.0001(6)
C8 0.0237(7) 0.0241(9) 0.0207(6) -0.0011(6) 0.0063(5) -0.0033(6)
C9 0.0236(7) 0.0273(10) 0.0235(7) -0.0010(6) 0.0081(6) -0.0024(7)
C10 0.0315(8) 0.0344(10) 0.0290(7) -0.0048(7) 0.0127(6) -0.0003(7)
C11 0.0236(7) 0.0287(10) 0.0345(8) -0.0054(7) 0.0065(6) 0.0023(7)
C12 0.0197(7) 0.0258(9) 0.0322(8) -0.0013(6) 0.0034(6) -0.0002(6)
C13 0.0263(7) 0.0310(10) 0.0351(8) 0.0020(7) 0.0058(6) 0.0013(7)
C14 0.0227(7) 0.0292(10) 0.0258(7) 0.0001(7) 0.0070(6) -0.0068(6)
C15 0.0304(8) 0.0338(11) 0.0371(9) 0.0012(8) -0.0003(7) 0.0032(7)
C16 0.0221(7) 0.0246(9) 0.0281(7) 0.0034(6) 0.0087(6) 0.0024(6)
C17 0.0244(7) 0.0506(13) 0.0369(9) 0.0089(9) 0.0063(7) -0.0093(8)
N1 0.0232(7) 0.0297(8) 0.0318(7) 0.0007(6) 0.0106(5) 0.0023(6)
O1 0.0224(5) 0.0447(8) 0.0408(6) -0.0005(6) 0.0133(5) -0.0035(5)
O2 0.0310(6) 0.0538(9) 0.0304(6) -0.0047(6) 0.0127(5) -0.0003(6)
O3 0.0257(5) 0.0373(8) 0.0242(5) -0.0006(5) 0.0050(4) -0.0036(5)
O4 0.0294(5) 0.0414(8) 0.0246(5) 0.0047(5) 0.0074(4) -0.0036(5)
O5 0.0266(5) 0.0285(7) 0.0278(5) -0.0002(5) 0.0035(4) 0.0016(5)
O6 0.0268(5) 0.0347(7) 0.0266(6) -0.0027(5) 0.0074(4) -0.0051(5)
O7 0.0279(6) 0.0544(9) 0.0275(6) 0.0047(6) 0.0074(4) -0.0130(6)

loop_
_atom_type_symbol
_atom_type_description
_atom_type_scat_dispersion_real
_atom_type_scat_dispersion_imag
_atom_type_scat_source
C C 0.0181 0.0091 'International Tables Vol C Tables 4.2.6.8 and 6.1.1.4'
H H 0.0000 0.0000 'International Tables Vol C Tables 4.2.6.8 and 6.1.1.4'
N N 0.0311 0.0180 'International Tables Vol C Tables 4.2.6.8 and 6.1.1.4'
O O 0.0492 0.0322 'International Tables Vol C Tables 4.2.6.8 and 6.1.1.4'

loop_
_geom_angle_atom_site_label_1
_geom_angle_atom_site_label_2
_geom_angle_atom_site_label_3
_geom_angle
C6 C1 C2 122.55(14)
C6 C1 N1 118.57(14)
C2 C1 N1 118.88(13)
C3 C2 C1 118.45(13)
C3 C2 H2 120.8
C1 C2 H2 120.8
C2 C3 C4 120.33(14)
C2 C3 H3 119.8
C4 C3 H3 119.8
C5 C4 C3 119.75(14)
C5 C4 C7 122.40(13)
C3 C4 C7 117.85(13)
C6 C5 C4 120.38(14)
C6 C5 H5 119.8
C4 C5 H5 119.8
C1 C6 C5 118.43(14)
C1 C6 H6 120.8
C5 C6 H6 120.8
O3 C7 C4 119.87(13)
O3 C7 C8 120.09(13)
C4 C7 C8 119.96(12)
C7 C8 C12 106.52(13)
C7 C8 C9 112.06(12)
C12 C8 C9 103.30(12)
C7 C8 H8 111.5
C12 C8 H8 111.5
C9 C8 H8 111.5
C14 C9 C16 106.83(13)
C14 C9 C10 112.73(13)
C16 C9 C10 110.43(13)
C14 C9 C8 113.62(13)
C16 C9 C8 108.65(12)
C10 C9 C8 104.56(14)
C11 C10 C9 103.08(12)
C11 C10 H10A 111.1
C9 C10 H10A 111.1
C11 C10 H10B 111.1
C9 C10 H10B 111.1
H10A C10 H10B 109.1
C12 C11 C10 114.21(16)
C12 C11 H11 122.9
C10 C11 H11 122.9
C11 C12 C13 128.39(17)
C11 C12 C8 109.56(15)
C13 C12 C8 121.88(14)
C12 C13 H13A 109.5
C12 C13 H13B 109.5
H13A C13 H13B 109.5
C12 C13 H13C 109.5
H13A C13 H13C 109.5
H13B C13 H13C 109.5
O4 C14 O5 124.63(16)
O4 C14 C9 125.64(16)
O5 C14 C9 109.72(12)
O5 C15 H15A 109.5
O5 C15 H15B 109.5
H15A C15 H15B 109.5
O5 C15 H15C 109.5
H15A C15 H15C 109.5
H15B C15 H15C 109.5
O6 C16 O7 123.91(15)
O6 C16 C9 126.26(14)
O7 C16 C9 109.82(12)
O7 C17 H17A 109.5
O7 C17 H17B 109.5
H17A C17 H17B 109.5
O7 C17 H17C 109.5
H17A C17 H17C 109.5
H17B C17 H17C 109.5
O1 N1 O2 124.34(13)
O1 N1 C1 118.03(13)
O2 N1 C1 117.62(12)
C14 O5 C15 115.83(13)
C16 O7 C17 116.02(12)

loop_
_geom_bond_atom_site_label_1
_geom_bond_atom_site_label_2
_geom_bond_distance
C1 C6 1.380(2)
C1 C2 1.388(2)
C1 N1 1.4750(19)
C2 C3 1.374(2)
C2 H2 0.9500
C3 C4 1.404(2)
C3 H3 0.9500
C4 C5 1.387(2)
C4 C7 1.501(2)
C5 C6 1.386(2)
C5 H5 0.9500
C6 H6 0.9500
C7 O3 1.2096(19)
C7 C8 1.532(2)
C8 C12 1.532(3)
C8 C9 1.551(2)
C8 H8 1.0000
C9 C14 1.530(2)
C9 C16 1.540(2)
C9 C10 1.549(2)
C10 C11 1.484(3)
C10 H10A 0.9900
C10 H10B 0.9900
C11 C12 1.329(2)
C11 H11 0.9500
C12 C13 1.490(3)
C13 H13A 0.9800
C13 H13B 0.9800
C13 H13C 0.9800
C14 O4 1.2004(18)
C14 O5 1.337(2)
C15 O5 1.448(2)
C15 H15A 0.9800
C15 H15B 0.9800
C15 H15C 0.9800
C16 O6 1.1917(19)
C16 O7 1.3370(19)
C17 O7 1.449(2)
C17 H17A 0.9800
C17 H17B 0.9800
C17 H17C 0.9800
N1 O1 1.2193(17)
N1 O2 1.2264(18)
